data_7120303
loop_
_publ_author_name
'Chen, Wen-Bin'
'Leng, Ji-Dong'
'Wang, Zi-Zhou'
'Chen, Yan-Cong'
'Miao, Yu'
'Tong, Mingliang'
'Dong, Wen'

_publ_section_title
;
 Reversible Crystal-to-Crystal Transformation from Trinuclear Cluster to
 1D Chain and Corresponding Spin Crossover (SCO) Behaviour Change
;
_journal_name_full 'Chem. Commun.'
_journal_paper_doi 10.1039/C7CC04036A
_journal_year 2017
_chemical_formula_moiety 'C17 H26 Fe3 N29 O S5, C N S, 4(H2 O)'
_chemical_formula_sum 'C18 H34 Fe3 N30 O5 S6'
_chemical_formula_weight 1110.66
_chemical_name_systematic '[Fe3(NH2-trz)6(SCN)5(H2O)] (SCN).4H2O'
_space_group_crystal_system monoclinic
_space_group_IT_number 14
_space_group_name_Hall '-P 2yn'
_space_group_name_H-M_alt 'P 1 21/n 1'
_symmetry_space_group_name_Hall '-P 2yn'
_symmetry_space_group_name_H-M 'P 1 21/n 1'
_atom_sites_solution_hydrogens mixed
_audit_creation_date 2017-04-18
_audit_creation_method
;
Olex2 1.2
(compiled 2017.03.28 svn.r3405 for OlexSys, GUI svn.r5335)
;
_audit_update_record
;
2017-05-24 deposited with the CCDC.
2017-06-19 downloaded from the CCDC.
;
_cell_angle_alpha 90
_cell_angle_beta 103.2580(10)
_cell_angle_gamma 90
_cell_formula_units_Z 4
_cell_length_a 11.5773(4)
_cell_length_b 23.0123(9)
_cell_length_c 16.4758(7)
_cell_measurement_reflns_used 9888
_cell_measurement_temperature 100(2)
_cell_measurement_theta_max 27.22
_cell_measurement_theta_min 2.53
_cell_volume 4272.5(3)
_computing_cell_refinement 'SAINT v8.37A (Bruker, 2015)'
_computing_data_reduction 'SAINT v8.37A (Bruker, 2015)'
_computing_molecular_graphics 'Olex2 (Dolomanov et al., 2009)'
_computing_publication_material 'Olex2 (Dolomanov et al., 2009)'
_computing_structure_refinement 'ShelXL (Sheldrick, 2015)'
_diffrn_ambient_temperature 100
_diffrn_measured_fraction_theta_full 0.999
_diffrn_measured_fraction_theta_max 0.998
_diffrn_measurement_device_type 'Bruker APEX-II CCD'
_diffrn_measurement_method '\f and \w scans'
_diffrn_radiation_type MoK\a
_diffrn_radiation_wavelength 0.71073
_diffrn_reflns_av_R_equivalents 0.0730
_diffrn_reflns_av_unetI/netI 0.0524
_diffrn_reflns_Laue_measured_fraction_full 0.999
_diffrn_reflns_Laue_measured_fraction_max 0.998
_diffrn_reflns_limit_h_max 13
_diffrn_reflns_limit_h_min -15
_diffrn_reflns_limit_k_max 29
_diffrn_reflns_limit_k_min -29
_diffrn_reflns_limit_l_max 21
_diffrn_reflns_limit_l_min -21
_diffrn_reflns_number 61397
_diffrn_reflns_point_group_measured_fraction_full 0.999
_diffrn_reflns_point_group_measured_fraction_max 0.998
_diffrn_reflns_theta_full 25.242
_diffrn_reflns_theta_max 27.509
_diffrn_reflns_theta_min 2.530
_diffrn_standards_number 0
_exptl_absorpt_coefficient_mu 1.371
_exptl_absorpt_correction_T_max 0.7456
_exptl_absorpt_correction_T_min 0.6922
_exptl_absorpt_correction_type multi-scan
_exptl_absorpt_process_details
'SADABS-2014/5 (Bruker,2014/5) was used for absorption correction. wR2(int) was 0.1032 before and 0.0546 after correction. The Ratio of minimum to maximum transmission is 0.9284. The \l/2 correction factor is Not present.'
_exptl_crystal_colour red
_exptl_crystal_colour_primary red
_exptl_crystal_density_diffrn 1.727
_exptl_crystal_description block
_exptl_crystal_F_000 2264
_exptl_crystal_size_max 0.15
_exptl_crystal_size_mid 0.12
_exptl_crystal_size_min 0.09
_refine_diff_density_max 2.327
_refine_diff_density_min -1.869
_refine_diff_density_rms 0.151
_refine_ls_extinction_method none
_refine_ls_goodness_of_fit_ref 1.030
_refine_ls_hydrogen_treatment constr
_refine_ls_matrix_type full
_refine_ls_number_parameters 559
_refine_ls_number_reflns 9796
_refine_ls_number_restraints 0
_refine_ls_restrained_S_all 1.030
_refine_ls_R_factor_all 0.0888
_refine_ls_R_factor_gt 0.0582
_refine_ls_shift/su_max 0.000
_refine_ls_shift/su_mean 0.000
_refine_ls_structure_factor_coef Fsqd
_refine_ls_weighting_details 'w=1/[\s^2^(Fo^2^)+(0.0749P)^2^+21.5215P] where P=(Fo^2^+2Fc^2^)/3'
_refine_ls_weighting_scheme calc
_refine_ls_wR_factor_gt 0.1419
_refine_ls_wR_factor_ref 0.1598
_reflns_Friedel_coverage 0.000
_reflns_number_gt 7281
_reflns_number_total 9796
_reflns_threshold_expression 'I > 2\s(I)'
_cod_data_source_file c7cc04036a2.cif
_cod_data_source_block a
_cod_database_code 7120303
_shelx_shelxl_version_number 2014/7
_shelx_space_group_comment
;
The symmetry employed for this shelxl refinement is uniquely defined
by the following loop, which should always be used as a source of
symmetry information in preference to the above space-group names.
They are only intended as comments.
;
_shelx_estimated_absorpt_t_max 0.887
_shelx_estimated_absorpt_t_min 0.821
_olex2_refinement_description
;
1. Fixed Uiso
 At 1.2 times of:
  All C(H) groups, {H2A,H2B} of O2, {H3A,H3B} of O3, {H4C,H4D} of O4, {H5A,
  H5B} of O5, All N(H,H) groups
 At 1.5 times of:
  {H1A,H1B} of O1
2.a Riding coordinates:
 N4(H4A,H4B), N8(H8A,H8B), N12(H12A,H12B), N16(H16A,H16B), N20(H20A,H20B),
 N24(H24A,H24B), O1(H1A,H1B), O2(H2A,H2B), O3(H3A,H3B), O4(H4C,H4D), O5(H5A,H5B)
2.b Aromatic/amide H refined with riding coordinates:
 C1(H1), C2(H2), C3(H3), C4(H4), C5(H5), C6(H6), C7(H7), C8(H8), C9(H9),
 C10(H10), C11(H11), C12(H12)
;
_olex2_submission_special_instructions 'No special instructions were received'

loop_
_space_group_symop_operation_xyz
'x, y, z'
'-x+1/2, y+1/2, -z+1/2'
'-x, -y, -z'
'x-1/2, -y-1/2, z-1/2'

loop_
_atom_site_label
_atom_site_type_symbol
_atom_site_fract_x
_atom_site_fract_y
_atom_site_fract_z
_atom_site_U_iso_or_equiv
_atom_site_adp_type
_atom_site_occupancy
_atom_site_site_symmetry_order
_atom_site_calc_flag
_atom_site_refinement_flags_posn
Fe1 Fe 0.69460(5) 0.14170(2) 0.67814(4) 0.00739(14) Uani 1 1 d .
Fe2 Fe 0.57412(5) 0.16635(3) 0.87559(4) 0.00960(14) Uani 1 1 d .
Fe3 Fe 0.79525(6) 0.10435(3) 0.47812(4) 0.01330(15) Uani 1 1 d .
N1 N 0.6279(3) 0.07995(15) 0.7391(2) 0.0094(7) Uani 1 1 d .
N2 N 0.5836(3) 0.08640(15) 0.8099(2) 0.0107(7) Uani 1 1 d .
N3 N 0.5682(3) -0.00452(16) 0.7728(2) 0.0135(8) Uani 1 1 d .
N4 N 0.5394(4) -0.06425(16) 0.7655(3) 0.0242(10) Uani 1 1 d .
H4A H 0.5017 -0.0762 0.8045 0.029 Uiso 1 1 d R
H4B H 0.6022 -0.0871 0.7654 0.029 Uiso 1 1 d R
N5 N 0.7947(3) 0.17356(15) 0.7845(2) 0.0093(7) Uani 1 1 d .
N6 N 0.7537(3) 0.18065(15) 0.8566(2) 0.0113(7) Uani 1 1 d .
N7 N 0.9340(3) 0.21395(16) 0.8791(2) 0.0134(7) Uani 1 1 d .
N8 N 1.0402(3) 0.24071(18) 0.9222(2) 0.0193(8) Uani 1 1 d .
H8A H 1.0958 0.2149 0.9244 0.023 Uiso 1 1 d R
H8B H 1.0539 0.2699 0.8951 0.023 Uiso 1 1 d R
N9 N 0.5673(3) 0.19841(15) 0.6856(2) 0.0091(7) Uani 1 1 d .
N10 N 0.5223(3) 0.20757(15) 0.7557(2) 0.0118(7) Uani 1 1 d .
N11 N 0.4362(3) 0.26749(16) 0.6587(2) 0.0126(7) Uani 1 1 d .
N12 N 0.3606(4) 0.30960(17) 0.6122(2) 0.0194(8) Uani 1 1 d .
H12A H 0.4005 0.3429 0.6101 0.023 Uiso 1 1 d R
H12B H 0.2995 0.3171 0.6357 0.023 Uiso 1 1 d R
N13 N 0.8249(3) 0.08584(15) 0.6738(2) 0.0107(7) Uani 1 1 d .
N14 N 0.8612(3) 0.06774(16) 0.6033(2) 0.0144(8) Uani 1 1 d .
N15 N 0.9685(3) 0.02383(16) 0.7119(2) 0.0143(8) Uani 1 1 d .
N16 N 1.0532(3) -0.01169(17) 0.7644(3) 0.0190(8) Uani 1 1 d .
H16A H 1.1157 0.0114 0.7849 0.023 Uiso 1 1 d R
H16B H 1.0777 -0.0377 0.7313 0.023 Uiso 1 1 d R
N17 N 0.7672(3) 0.20043(15) 0.6141(2) 0.0108(7) Uani 1 1 d .
N18 N 0.8122(3) 0.18766(16) 0.5449(2) 0.0123(7) Uani 1 1 d .
N19 N 0.8549(3) 0.27766(16) 0.5799(2) 0.0137(8) Uani 1 1 d .
N20 N 0.9037(4) 0.33402(17) 0.5866(3) 0.0216(9) Uani 1 1 d .
H20A H 0.9144 0.3481 0.5412 0.026 Uiso 1 1 d R
H20B H 0.9678 0.3384 0.6233 0.026 Uiso 1 1 d R
N21 N 0.5877(3) 0.11091(15) 0.5737(2) 0.0102(7) Uani 1 1 d .
N22 N 0.6181(3) 0.10220(16) 0.4985(2) 0.0124(7) Uani 1 1 d .
N23 N 0.4341(3) 0.07687(15) 0.4846(2) 0.0119(7) Uani 1 1 d .
N24 N 0.3222(3) 0.05389(17) 0.4453(2) 0.0163(8) Uani 1 1 d .
H24A H 0.2927 0.0380 0.4850 0.020 Uiso 1 1 d R
H24B H 0.2746 0.0831 0.4314 0.020 Uiso 1 1 d R
N25 N 0.6328(4) 0.12033(17) 0.9878(2) 0.0190(8) Uani 1 1 d .
N26 N 0.5920(3) 0.24537(16) 0.9410(2) 0.0161(8) Uani 1 1 d .
N27 N 0.3937(4) 0.15341(17) 0.8786(2) 0.0185(8) Uani 1 1 d .
N28 N 0.7328(4) 0.1496(2) 0.3648(3) 0.0260(10) Uani 1 1 d .
N29 N 0.7720(4) 0.02058(18) 0.4233(3) 0.0216(9) Uani 1 1 d .
N30 N 0.9789(10) 0.8766(3) 0.6881(4) 0.093(3) Uani 1 1 d .
S1 S 0.68588(13) 0.05366(7) 1.13307(10) 0.0383(4) Uani 1 1 d .
S2 S 0.70685(13) 0.32744(6) 1.05770(9) 0.0306(3) Uani 1 1 d .
S3 S 0.16855(11) 0.11549(6) 0.89216(9) 0.0262(3) Uani 1 1 d .
S4 S 0.63805(12) 0.22070(7) 0.22717(8) 0.0290(3) Uani 1 1 d .
S5 S 0.71335(11) -0.06038(5) 0.29415(7) 0.0179(2) Uani 1 1 d .
S6 S 0.74151(15) 0.83568(7) 0.69188(10) 0.0382(4) Uani 1 1 d .
O1 O 0.9724(3) 0.10326(15) 0.4640(2) 0.0237(8) Uani 1 1 d .
H1A H 1.0322 0.1094 0.5037 0.036 Uiso 1 1 d R
H1B H 0.9922 0.1051 0.4184 0.036 Uiso 1 1 d R
O2 O 0.8578(4) 0.05913(19) 0.9303(3) 0.0437(11) Uani 1 1 d .
H2A H 0.8990 0.0644 0.9795 0.052 Uiso 1 1 d R
H2B H 0.8302 0.0917 0.9108 0.052 Uiso 1 1 d R
O3 O 0.0540(15) 0.1515(7) 0.6816(14) 0.311(11) Uani 1 1 d .
H3A H -0.0005 0.1275 0.6606 0.373 Uiso 1 1 d R
H3B H 0.0968 0.1570 0.6468 0.373 Uiso 1 1 d R
O4 O -0.0100(5) 0.0769(3) 0.0914(3) 0.080(2) Uani 1 1 d .
H4C H -0.0241 0.0584 0.1327 0.096 Uiso 1 1 d R
H4D H 0.0607 0.0696 0.0883 0.096 Uiso 1 1 d R
O5 O 0.7643(8) 0.9487(4) 0.9170(7) 0.211(7) Uani 1 1 d .
H5A H 0.7603 0.9350 0.9642 0.253 Uiso 1 1 d R
H5B H 0.7727 0.9853 0.9203 0.253 Uiso 1 1 d R
C1 C 0.6171(4) 0.02455(18) 0.7182(3) 0.0109(8) Uani 1 1 d .
H1 H 0.6403 0.0077 0.6717 0.013 Uiso 1 1 calc R
C2 C 0.5489(4) 0.03509(19) 0.8286(3) 0.0131(9) Uani 1 1 d .
H2 H 0.5150 0.0269 0.8747 0.016 Uiso 1 1 calc R
C3 C 0.9038(4) 0.19401(18) 0.7996(3) 0.0120(8) Uani 1 1 d .
H3 H 0.9534 0.1947 0.7610 0.014 Uiso 1 1 calc R
C4 C 0.8396(4) 0.20488(19) 0.9122(3) 0.0137(9) Uani 1 1 d .
H4 H 0.8358 0.2146 0.9675 0.016 Uiso 1 1 calc R
C5 C 0.5126(4) 0.23477(18) 0.6282(3) 0.0108(8) Uani 1 1 d .
H5 H 0.5250 0.2375 0.5733 0.013 Uiso 1 1 calc R
C6 C 0.4445(4) 0.2493(2) 0.7376(3) 0.0155(9) Uani 1 1 d .
H6 H 0.4001 0.2645 0.7746 0.019 Uiso 1 1 calc R
C7 C 0.8912(4) 0.05879(18) 0.7384(3) 0.0120(8) Uani 1 1 d .
H7 H 0.8856 0.0632 0.7947 0.014 Uiso 1 1 calc R
C8 C 0.9472(4) 0.03062(19) 0.6282(3) 0.0160(9) Uani 1 1 d .
H8 H 0.9888 0.0112 0.5927 0.019 Uiso 1 1 calc R
C9 C 0.7935(4) 0.25525(18) 0.6334(3) 0.0114(8) Uani 1 1 d .
H9 H 0.7726 0.2758 0.6780 0.014 Uiso 1 1 calc R
C10 C 0.8655(4) 0.2346(2) 0.5263(3) 0.0153(9) Uani 1 1 d .
H10 H 0.9053 0.2377 0.4821 0.018 Uiso 1 1 calc R
C11 C 0.4753(4) 0.09587(18) 0.5636(3) 0.0115(8) Uani 1 1 d .
H11 H 0.4305 0.0981 0.6052 0.014 Uiso 1 1 calc R
C12 C 0.5244(4) 0.0820(2) 0.4458(3) 0.0147(9) Uani 1 1 d .
H12 H 0.5206 0.0724 0.3892 0.018 Uiso 1 1 calc R
C13 C 0.6537(4) 0.0927(2) 1.0479(3) 0.0164(9) Uani 1 1 d .
C14 C 0.6413(4) 0.27941(19) 0.9887(3) 0.0154(9) Uani 1 1 d .
C15 C 0.3000(4) 0.1380(2) 0.8824(3) 0.0160(9) Uani 1 1 d .
C16 C 0.6914(4) 0.1775(2) 0.3063(3) 0.0227(11) Uani 1 1 d .
C17 C 0.7478(4) -0.01274(19) 0.3689(3) 0.0145(9) Uani 1 1 d .
C18 C 0.8767(9) 0.8615(3) 0.6899(4) 0.062(2) Uani 1 1 d .

loop_
_atom_site_aniso_label
_atom_site_aniso_U_11
_atom_site_aniso_U_22
_atom_site_aniso_U_33
_atom_site_aniso_U_23
_atom_site_aniso_U_13
_atom_site_aniso_U_12
Fe1 0.0097(3) 0.0076(3) 0.0053(3) -0.0002(2) 0.0027(2) 0.0001(2)
Fe2 0.0116(3) 0.0095(3) 0.0076(3) -0.0002(2) 0.0021(2) 0.0001(2)
Fe3 0.0180(3) 0.0136(3) 0.0101(3) -0.0032(2) 0.0070(2) -0.0035(2)
N1 0.0108(17) 0.0126(17) 0.0047(16) -0.0008(13) 0.0016(13) 0.0011(14)
N2 0.0133(17) 0.0128(17) 0.0072(17) -0.0003(14) 0.0045(14) 0.0019(14)
N3 0.0195(19) 0.0087(17) 0.0136(19) -0.0013(14) 0.0065(15) 0.0001(14)
N4 0.044(3) 0.0066(18) 0.027(2) -0.0030(16) 0.019(2) -0.0055(17)
N5 0.0116(17) 0.0081(16) 0.0089(17) 0.0007(13) 0.0039(14) 0.0015(13)
N6 0.0129(18) 0.0128(17) 0.0092(17) -0.0018(14) 0.0047(14) -0.0001(14)
N7 0.0111(17) 0.0164(19) 0.0117(18) -0.0031(15) 0.0008(14) -0.0011(14)
N8 0.0125(18) 0.024(2) 0.020(2) -0.0077(17) 0.0014(16) -0.0084(16)
N9 0.0117(17) 0.0091(16) 0.0064(16) -0.0009(13) 0.0017(13) -0.0019(13)
N10 0.0141(18) 0.0120(17) 0.0094(17) -0.0004(14) 0.0032(14) 0.0026(14)
N11 0.0143(18) 0.0129(18) 0.0098(18) 0.0016(14) 0.0008(14) 0.0046(14)
N12 0.020(2) 0.0156(19) 0.021(2) 0.0081(16) 0.0016(16) 0.0100(16)
N13 0.0138(18) 0.0092(17) 0.0095(17) -0.0010(14) 0.0036(14) 0.0014(14)
N14 0.0170(19) 0.0137(18) 0.0150(19) -0.0027(15) 0.0092(15) 0.0012(15)
N15 0.0145(18) 0.0118(18) 0.0168(19) 0.0023(15) 0.0039(15) 0.0016(14)
N16 0.0162(19) 0.018(2) 0.023(2) 0.0036(16) 0.0038(16) 0.0054(16)
N17 0.0128(17) 0.0117(17) 0.0083(17) -0.0003(14) 0.0032(14) 0.0006(14)
N18 0.0155(18) 0.0147(18) 0.0080(17) -0.0011(14) 0.0054(14) -0.0010(15)
N19 0.0198(19) 0.0114(18) 0.0104(18) 0.0013(14) 0.0047(15) -0.0031(15)
N20 0.032(2) 0.016(2) 0.017(2) 0.0018(16) 0.0058(18) -0.0126(17)
N21 0.0133(17) 0.0106(17) 0.0077(17) 0.0008(13) 0.0044(14) 0.0003(14)
N22 0.0188(19) 0.0144(18) 0.0054(17) -0.0011(14) 0.0056(14) -0.0017(15)
N23 0.0154(18) 0.0094(17) 0.0101(18) -0.0018(14) 0.0011(14) -0.0022(14)
N24 0.0133(18) 0.0174(19) 0.0160(19) -0.0006(15) -0.0012(15) -0.0043(15)
N25 0.025(2) 0.0158(19) 0.016(2) 0.0012(16) 0.0041(16) 0.0016(16)
N26 0.020(2) 0.0134(18) 0.017(2) 0.0003(16) 0.0074(16) -0.0011(15)
N27 0.021(2) 0.021(2) 0.014(2) -0.0009(16) 0.0042(16) -0.0015(16)
N28 0.033(2) 0.032(2) 0.014(2) -0.0035(19) 0.0079(19) -0.010(2)
N29 0.028(2) 0.019(2) 0.021(2) -0.0078(17) 0.0131(18) -0.0072(17)
N30 0.217(11) 0.037(4) 0.044(4) -0.017(3) 0.071(6) -0.057(5)
S1 0.0265(7) 0.0528(10) 0.0363(8) 0.0309(7) 0.0085(6) 0.0085(7)
S2 0.0354(7) 0.0157(6) 0.0322(7) -0.0064(5) -0.0099(6) 0.0020(5)
S3 0.0185(6) 0.0304(7) 0.0314(7) -0.0033(6) 0.0096(5) -0.0022(5)
S4 0.0252(7) 0.0405(8) 0.0207(7) 0.0027(6) 0.0039(5) 0.0053(6)
S5 0.0277(6) 0.0154(5) 0.0115(5) -0.0039(4) 0.0065(5) -0.0043(5)
S6 0.0506(9) 0.0329(8) 0.0304(8) 0.0115(6) 0.0076(7) -0.0072(7)
O1 0.0219(18) 0.0300(19) 0.0232(18) -0.0068(15) 0.0134(15) -0.0095(15)
O2 0.069(3) 0.038(2) 0.026(2) 0.0082(18) 0.017(2) 0.019(2)
O3 0.199(16) 0.215(17) 0.50(3) -0.010(19) 0.038(18) -0.042(13)
O4 0.041(3) 0.145(6) 0.055(3) 0.040(4) 0.012(3) 0.007(3)
O5 0.158(8) 0.159(8) 0.227(11) 0.163(8) -0.139(8) -0.122(7)
C1 0.013(2) 0.010(2) 0.010(2) 0.0007(16) 0.0032(16) 0.0006(16)
C2 0.016(2) 0.015(2) 0.010(2) 0.0008(17) 0.0053(17) -0.0006(17)
C3 0.015(2) 0.011(2) 0.010(2) -0.0003(16) 0.0036(16) -0.0005(16)
C4 0.014(2) 0.018(2) 0.010(2) -0.0020(17) 0.0033(17) 0.0003(17)
C5 0.011(2) 0.012(2) 0.009(2) 0.0008(16) 0.0020(16) -0.0009(16)
C6 0.018(2) 0.018(2) 0.010(2) -0.0002(17) 0.0033(17) 0.0050(18)
C7 0.014(2) 0.0089(19) 0.015(2) -0.0017(16) 0.0079(17) -0.0002(16)
C8 0.017(2) 0.013(2) 0.021(2) 0.0000(18) 0.0100(18) 0.0014(17)
C9 0.014(2) 0.011(2) 0.010(2) 0.0009(16) 0.0035(16) -0.0010(16)
C10 0.018(2) 0.019(2) 0.010(2) -0.0010(17) 0.0047(17) -0.0047(18)
C11 0.014(2) 0.011(2) 0.009(2) 0.0002(16) 0.0026(16) 0.0001(16)
C12 0.017(2) 0.017(2) 0.011(2) -0.0023(17) 0.0064(17) -0.0042(17)
C13 0.012(2) 0.016(2) 0.022(2) -0.0005(19) 0.0041(18) 0.0002(17)
C14 0.017(2) 0.014(2) 0.017(2) 0.0032(18) 0.0076(18) 0.0037(18)
C15 0.021(2) 0.017(2) 0.010(2) -0.0031(17) 0.0033(18) 0.0025(18)
C16 0.020(2) 0.031(3) 0.018(3) -0.008(2) 0.008(2) -0.012(2)
C17 0.013(2) 0.013(2) 0.019(2) 0.0001(18) 0.0079(18) -0.0009(17)
C18 0.118(8) 0.036(4) 0.031(4) 0.006(3) 0.017(4) 0.034(4)

loop_
_atom_type_symbol
_atom_type_description
_atom_type_scat_dispersion_real
_atom_type_scat_dispersion_imag
_atom_type_scat_source
C C 0.0033 0.0016 'International Tables Vol C Tables 4.2.6.8 and 6.1.1.4'
H H 0.0000 0.0000 'International Tables Vol C Tables 4.2.6.8 and 6.1.1.4'
N N 0.0061 0.0033 'International Tables Vol C Tables 4.2.6.8 and 6.1.1.4'
O O 0.0106 0.0060 'International Tables Vol C Tables 4.2.6.8 and 6.1.1.4'
S S 0.1246 0.1234 'International Tables Vol C Tables 4.2.6.8 and 6.1.1.4'
Fe Fe 0.3463 0.8444 'International Tables Vol C Tables 4.2.6.8 and 6.1.1.4'

loop_
_geom_angle_atom_site_label_1
_geom_angle_atom_site_label_2
_geom_angle_atom_site_label_3
_geom_angle
N1 Fe1 N5 91.89(14)
N1 Fe1 N13 86.69(14)
N1 Fe1 N17 176.70(14)
N1 Fe1 N21 86.92(14)
N5 Fe1 N17 89.16(14)
N9 Fe1 N1 93.32(14)
N9 Fe1 N5 89.63(14)
N9 Fe1 N13 178.31(15)
N9 Fe1 N17 89.81(14)
N9 Fe1 N21 87.99(14)
N13 Fe1 N5 88.68(14)
N13 Fe1 N17 90.21(14)
N13 Fe1 N21 93.70(14)
N21 Fe1 N5 177.27(14)
N21 Fe1 N17 92.16(14)
N2 Fe2 N6 84.12(13)
N10 Fe2 N2 87.17(13)
N10 Fe2 N6 82.93(13)
N25 Fe2 N2 88.16(14)
N25 Fe2 N6 94.30(15)
N25 Fe2 N10 174.79(15)
N25 Fe2 N27 91.71(16)
N26 Fe2 N2 171.51(14)
N26 Fe2 N6 87.59(14)
N26 Fe2 N10 93.65(14)
N26 Fe2 N25 90.63(15)
N26 Fe2 N27 95.24(15)
N27 Fe2 N2 93.20(14)
N27 Fe2 N6 173.33(14)
N27 Fe2 N10 90.85(14)
N14 Fe3 N18 83.82(14)
N22 Fe3 N14 89.02(14)
N22 Fe3 N18 85.45(13)
N28 Fe3 N14 173.03(16)
N28 Fe3 N18 89.21(15)
N28 Fe3 N22 90.24(16)
N28 Fe3 N29 94.99(17)
N28 Fe3 O1 93.01(16)
N29 Fe3 N14 91.96(15)
N29 Fe3 N18 174.36(15)
N29 Fe3 N22 90.75(15)
O1 Fe3 N14 87.81(14)
O1 Fe3 N18 95.05(13)
O1 Fe3 N22 176.72(14)
O1 Fe3 N29 88.51(15)
N2 N1 Fe1 127.5(3)
C1 N1 Fe1 125.5(3)
C1 N1 N2 107.0(3)
N1 N2 Fe2 125.9(3)
C2 N2 Fe2 126.9(3)
C2 N2 N1 107.2(3)
C1 N3 N4 123.7(4)
C1 N3 C2 106.3(4)
C2 N3 N4 129.9(4)
N3 N4 H4A 112.4
N3 N4 H4B 113.2
H4A N4 H4B 110.4
N6 N5 Fe1 123.3(3)
C3 N5 Fe1 129.3(3)
C3 N5 N6 107.3(3)
N5 N6 Fe2 128.7(3)
C4 N6 Fe2 123.7(3)
C4 N6 N5 107.1(3)
C3 N7 N8 129.4(4)
C4 N7 N8 123.9(4)
C4 N7 C3 106.6(4)
N7 N8 H8A 105.9
N7 N8 H8B 109.2
H8A N8 H8B 109.7
N10 N9 Fe1 125.1(3)
C5 N9 Fe1 127.9(3)
C5 N9 N10 107.0(3)
N9 N10 Fe2 128.2(3)
C6 N10 Fe2 124.6(3)
C6 N10 N9 107.1(3)
C5 N11 N12 124.1(4)
C5 N11 C6 106.2(4)
C6 N11 N12 129.5(4)
N11 N12 H12A 110.2
N11 N12 H12B 110.4
H12A N12 H12B 108.5
N14 N13 Fe1 126.9(3)
C7 N13 Fe1 125.5(3)
C7 N13 N14 107.6(3)
N13 N14 Fe3 124.4(3)
C8 N14 Fe3 128.4(3)
C8 N14 N13 106.9(4)
C7 N15 N16 124.5(4)
C7 N15 C8 106.4(4)
C8 N15 N16 129.1(4)
N15 N16 H16A 105.9
N15 N16 H16B 106.6
H16A N16 H16B 106.5
N18 N17 Fe1 124.6(3)
C9 N17 Fe1 128.0(3)
C9 N17 N18 106.9(3)
N17 N18 Fe3 126.1(3)
C10 N18 Fe3 126.3(3)
C10 N18 N17 107.6(3)
C9 N19 N20 124.0(4)
C10 N19 N20 129.2(4)
C10 N19 C9 106.6(4)
N19 N20 H20A 114.7
N19 N20 H20B 115.7
H20A N20 H20B 107.5
N22 N21 Fe1 126.1(3)
C11 N21 Fe1 126.7(3)
C11 N21 N22 107.2(3)
N21 N22 Fe3 125.8(3)
C12 N22 Fe3 125.3(3)
C12 N22 N21 107.8(3)
C11 N23 N24 130.3(4)
C12 N23 N24 122.9(4)
C12 N23 C11 106.7(4)
N23 N24 H24A 106.6
N23 N24 H24B 107.0
H24A N24 H24B 100.8
C13 N25 Fe2 173.1(4)
C14 N26 Fe2 155.0(4)
C15 N27 Fe2 170.1(4)
C16 N28 Fe3 173.4(4)
C17 N29 Fe3 155.8(4)
Fe3 O1 H1A 123.5
Fe3 O1 H1B 124.8
H1A O1 H1B 110.0
H2A O2 H2B 108.4
H3A O3 H3B 108.3
H4C O4 H4D 108.4
H5A O5 H5B 109.8
N1 C1 N3 109.6(4)
N1 C1 H1 125.2
N3 C1 H1 125.2
N2 C2 N3 110.0(4)
N2 C2 H2 125.0
N3 C2 H2 125.0
N5 C3 N7 109.1(4)
N5 C3 H3 125.5
N7 C3 H3 125.5
N6 C4 N7 109.9(4)
N6 C4 H4 125.1
N7 C4 H4 125.1
N9 C5 N11 109.7(4)
N9 C5 H5 125.1
N11 C5 H5 125.1
N10 C6 N11 110.0(4)
N10 C6 H6 125.0
N11 C6 H6 125.0
N13 C7 N15 109.1(4)
N13 C7 H7 125.5
N15 C7 H7 125.5
N14 C8 N15 110.1(4)
N14 C8 H8 125.0
N15 C8 H8 125.0
N17 C9 N19 109.4(4)
N17 C9 H9 125.3
N19 C9 H9 125.3
N18 C10 N19 109.3(4)
N18 C10 H10 125.3
N19 C10 H10 125.3
N21 C11 N23 109.0(4)
N21 C11 H11 125.5
N23 C11 H11 125.5
N22 C12 N23 109.3(4)
N22 C12 H12 125.4
N23 C12 H12 125.4
N25 C13 S1 178.9(4)
N26 C14 S2 177.9(4)
N27 C15 S3 177.5(4)
N28 C16 S4 176.1(5)
N29 C17 S5 178.8(4)
N30 C18 S6 175.5(7)

loop_
_geom_bond_atom_site_label_1
_geom_bond_atom_site_label_2
_geom_bond_distance
Fe1 N1 1.995(4)
Fe1 N5 2.005(4)
Fe1 N9 1.994(4)
Fe1 N13 1.995(3)
Fe1 N17 2.013(4)
Fe1 N21 2.004(4)
Fe2 N2 2.150(4)
Fe2 N6 2.197(4)
Fe2 N10 2.149(4)
Fe2 N25 2.103(4)
Fe2 N26 2.100(4)
Fe2 N27 2.122(4)
Fe3 N14 2.197(4)
Fe3 N18 2.197(4)
Fe3 N22 2.154(4)
Fe3 N28 2.115(5)
Fe3 N29 2.120(4)
Fe3 O1 2.117(3)
N1 N2 1.386(5)
N1 C1 1.319(5)
N2 C2 1.307(6)
N3 N4 1.413(5)
N3 C1 1.346(5)
N3 C2 1.349(6)
N4 H4A 0.8988
N4 H4B 0.8988
N5 N6 1.386(5)
N5 C3 1.317(6)
N6 C4 1.311(6)
N7 N8 1.413(5)
N7 C3 1.356(6)
N7 C4 1.344(6)
N8 H8A 0.8705
N8 H8B 0.8415
N9 N10 1.386(5)
N9 C5 1.313(5)
N10 C6 1.303(6)
N11 N12 1.409(5)
N11 C5 1.344(5)
N11 C6 1.348(6)
N12 H12A 0.8988
N12 H12B 0.8986
N13 N14 1.386(5)
N13 C7 1.318(6)
N14 C8 1.304(6)
N15 N16 1.411(5)
N15 C7 1.348(6)
N15 C8 1.354(6)
N16 H16A 0.8989
N16 H16B 0.8993
N17 N18 1.389(5)
N17 C9 1.320(6)
N18 C10 1.315(6)
N19 N20 1.408(5)
N19 C9 1.355(5)
N19 C10 1.353(6)
N20 H20A 0.8511
N20 H20B 0.8494
N21 N22 1.378(5)
N21 C11 1.320(6)
N22 C12 1.310(6)
N23 N24 1.411(5)
N23 C11 1.352(6)
N23 C12 1.350(6)
N24 H24A 0.8842
N24 H24B 0.8664
N25 C13 1.156(6)
N26 C14 1.162(6)
N27 C15 1.155(6)
N28 C16 1.166(7)
N29 C17 1.164(6)
N30 C18 1.240(13)
S1 C13 1.635(5)
S2 C14 1.641(5)
S3 C15 1.651(5)
S4 C16 1.643(6)
S5 C17 1.629(5)
S6 C18 1.682(12)
O1 H1A 0.8483
O1 H1B 0.8350
O2 H2A 0.8491
O2 H2B 0.8491
O3 H3A 0.8491
O3 H3B 0.8489
O4 H4C 0.8490
O4 H4D 0.8488
O5 H5A 0.8491
O5 H5B 0.8491
C1 H1 0.9500
C2 H2 0.9500
C3 H3 0.9500
C4 H4 0.9500
C5 H5 0.9500
C6 H6 0.9500
C7 H7 0.9500
C8 H8 0.9500
C9 H9 0.9500
C10 H10 0.9500
C11 H11 0.9500
C12 H12 0.9500
